data_4078262
loop_
_publ_author_name
'Overton, Atiya T.'
'L\'opez-de-Luzuriaga, Jos\'e M.'
'Olmos, M. Elena'
'Mohamed, Ahmed A.'

_publ_section_title
;
 Oxidative Rearrangement in Gold Organometallics
;
_journal_issue 9
_journal_name_full Organometallics
_journal_page_first 3460
_journal_paper_doi 10.1021/om3001422
_journal_volume 31
_journal_year 2012
_chemical_formula_sum 'C20 H3 Au F15 N'
_chemical_formula_weight 739.20
_chemical_name_systematic
; 
 ? 
;
_space_group_IT_number 15
_symmetry_cell_setting monoclinic
_symmetry_space_group_name_Hall '-C 2yc'
_symmetry_space_group_name_H-M 'C 1 2/c 1'
_atom_sites_solution_hydrogens geom
_atom_sites_solution_primary direct
_atom_sites_solution_secondary difmap
_audit_creation_method SHELXL-97
_cell_angle_alpha 90.00
_cell_angle_beta 92.762(2)
_cell_angle_gamma 90.00
_cell_formula_units_Z 8
_cell_length_a 15.064(3)
_cell_length_b 13.146(2)
_cell_length_c 20.481(3)
_cell_measurement_temperature 110(2)
_cell_volume 4051.2(12)
_computing_structure_refinement 'SHELXL-97 (Sheldrick, 1997)'
_computing_structure_solution 'SHELXS-97 (Sheldrick, 1990)'
_diffrn_ambient_temperature 110(2)
_diffrn_measured_fraction_theta_full 0.940
_diffrn_measured_fraction_theta_max 0.940
_diffrn_radiation_monochromator graphite
_diffrn_radiation_source 'fine-focus sealed tube'
_diffrn_radiation_type MoK\a
_diffrn_radiation_wavelength 0.71073
_diffrn_reflns_av_R_equivalents 0.0503
_diffrn_reflns_av_sigmaI/netI 0.0468
_diffrn_reflns_limit_h_max 19
_diffrn_reflns_limit_h_min -20
_diffrn_reflns_limit_k_max 16
_diffrn_reflns_limit_k_min -17
_diffrn_reflns_limit_l_max 26
_diffrn_reflns_limit_l_min -26
_diffrn_reflns_number 22248
_diffrn_reflns_theta_full 28.52
_diffrn_reflns_theta_max 28.52
_diffrn_reflns_theta_min 2.06
_exptl_absorpt_coefficient_mu 7.409
_exptl_absorpt_correction_T_max 28.520
_exptl_absorpt_correction_T_min 0.415
_exptl_absorpt_correction_type multi-scan
_exptl_crystal_colour colorless
_exptl_crystal_density_diffrn 2.391
_exptl_crystal_density_method 'not measured'
_exptl_crystal_description needles
_exptl_crystal_F_000 2712
_exptl_crystal_size_max 0.20
_exptl_crystal_size_mid 0.10
_exptl_crystal_size_min 0.10
_refine_diff_density_max 1.076
_refine_diff_density_min -1.320
_refine_diff_density_rms 0.156
_refine_ls_extinction_method none
_refine_ls_goodness_of_fit_ref 1.069
_refine_ls_hydrogen_treatment mixed
_refine_ls_matrix_type full
_refine_ls_number_parameters 335
_refine_ls_number_reflns 4851
_refine_ls_number_restraints 0
_refine_ls_restrained_S_all 1.069
_refine_ls_R_factor_all 0.0350
_refine_ls_R_factor_gt 0.0269
_refine_ls_shift/su_max 0.005
_refine_ls_shift/su_mean 0.000
_refine_ls_structure_factor_coef Fsqd
_refine_ls_weighting_details 'calc w=1/[\s^2^(Fo^2^)+(0.0203P)^2^+3.4728P] where P=(Fo^2^+2Fc^2^)/3'
_refine_ls_weighting_scheme calc
_refine_ls_wR_factor_gt 0.0612
_refine_ls_wR_factor_ref 0.0643
_reflns_number_gt 4131
_reflns_number_total 4851
_reflns_threshold_expression >2sigma(I)
_cod_data_source_file om3001422_si_001.cif
_cod_data_source_block F
_cod_depositor_comments
;
The following automatic conversions were performed:

'_symmetry_cell_setting' value 'Monoclinic' changed to 'monoclinic'
according to /home/saulius/struct/CIF-dictionaries/cif_core.dic
dictionary named 'cif_core.dic' version 2.4.1 from 2010-06-29.

Automatic conversion script
Id: cif_fix_values 1715 2011-07-08 13:25:40Z adriana 
;
_cod_original_cell_volume 4051.3(12)
_cod_original_sg_symbol_H-M C2/c
_cod_database_code 4078262

loop_
_symmetry_equiv_pos_as_xyz
'x, y, z'
'-x, y, -z+1/2'
'x+1/2, y+1/2, z'
'-x+1/2, y+1/2, -z+1/2'
'-x, -y, -z'
'x, -y, z-1/2'
'-x+1/2, -y+1/2, -z'
'x+1/2, -y+1/2, z-1/2'

loop_
_atom_site_label
_atom_site_type_symbol
_atom_site_fract_x
_atom_site_fract_y
_atom_site_fract_z
_atom_site_U_iso_or_equiv
_atom_site_adp_type
_atom_site_occupancy
_atom_site_symmetry_multiplicity
_atom_site_calc_flag
_atom_site_refinement_flags
Au1 Au 0.131214(9) 0.120458(10) 0.431169(6) 0.01855(6) Uani 1 1 d .
C1 C 0.0629(2) 0.2354(3) 0.38244(17) 0.0193(8) Uani 1 1 d .
N1 N 0.1003(2) 0.1852(3) 0.51899(16) 0.0245(7) Uani 1 1 d .
C3 C -0.0604(2) 0.3001(3) 0.31439(18) 0.0240(9) Uani 1 1 d .
C19 C 0.0482(3) 0.2797(3) 0.62080(17) 0.0218(8) Uani 1 1 d .
H19A H 0.0265 0.3458 0.6078 0.033 Uiso 1 1 calc R
H19B H 0.0971 0.2871 0.6523 0.033 Uiso 1 1 calc R
H19C H 0.0014 0.2420 0.6399 0.033 Uiso 1 1 calc R
C11 C 0.2124(3) -0.1413(3) 0.54886(19) 0.0231(8) Uani 1 1 d .
C12 C 0.1650(2) -0.0643(3) 0.51766(18) 0.0211(8) Uani 1 1 d .
C7 C 0.2030(2) 0.0046(3) 0.47672(18) 0.0208(8) Uani 1 1 d .
C20 C 0.0778(2) 0.2257(3) 0.56385(18) 0.0203(8) Uani 1 1 d .
C18 C 0.2134(3) 0.1058(3) 0.30321(19) 0.0237(8) Uani 1 1 d .
C6 C 0.0900(2) 0.3347(3) 0.39058(17) 0.0199(8) Uani 1 1 d .
C4 C -0.0319(3) 0.3984(3) 0.32467(18) 0.0235(8) Uani 1 1 d .
C10 C 0.3023(3) -0.1501(3) 0.53979(18) 0.0219(8) Uani 1 1 d .
C8 C 0.2927(2) -0.0083(3) 0.46879(18) 0.0224(8) Uani 1 1 d .
C2 C -0.0128(2) 0.2210(3) 0.34234(17) 0.0208(8) Uani 1 1 d .
C9 C 0.3426(2) -0.0838(3) 0.49901(18) 0.0233(8) Uani 1 1 d .
C14 C 0.1216(3) -0.0322(3) 0.3257(2) 0.0281(9) Uani 1 1 d .
C5 C 0.0454(3) 0.4163(3) 0.36216(18) 0.0210(8) Uani 1 1 d .
C13 C 0.1583(2) 0.0592(3) 0.34568(17) 0.0204(8) Uani 1 1 d .
C17 C 0.2322(3) 0.0630(4) 0.24379(19) 0.0312(10) Uani 1 1 d .
C16 C 0.1944(3) -0.0283(4) 0.2261(2) 0.0378(11) Uani 1 1 d .
F1 F -0.04271(16) 0.12571(16) 0.33043(12) 0.0289(5) Uani 1 1 d .
F5 F 0.16411(16) 0.35540(17) 0.42814(11) 0.0277(5) Uani 1 1 d .
F15 F 0.25109(14) 0.19576(18) 0.31906(11) 0.0289(5) Uani 1 1 d .
F8 F 0.34869(15) -0.22439(19) 0.57075(11) 0.0310(6) Uani 1 1 d .
F6 F 0.33643(15) 0.05623(19) 0.42987(11) 0.0318(6) Uani 1 1 d .
F10 F 0.07725(14) -0.05870(18) 0.52737(11) 0.0312(6) Uani 1 1 d .
F9 F 0.17279(16) -0.20825(18) 0.58714(12) 0.0326(6) Uani 1 1 d .
F3 F -0.07698(15) 0.47623(18) 0.29710(11) 0.0313(6) Uani 1 1 d .
F2 F -0.13434(15) 0.28335(18) 0.27674(11) 0.0316(6) Uani 1 1 d .
F7 F 0.43006(15) -0.0927(2) 0.49062(12) 0.0349(6) Uani 1 1 d .
F4 F 0.07383(16) 0.51184(17) 0.37120(11) 0.0308(5) Uani 1 1 d .
F14 F 0.28644(19) 0.1108(2) 0.20378(13) 0.0476(8) Uani 1 1 d .
F11 F 0.06565(18) -0.0807(2) 0.36478(13) 0.0402(6) Uani 1 1 d .
F12 F 0.1026(2) -0.1662(2) 0.25024(15) 0.0589(9) Uani 1 1 d .
F13 F 0.2116(2) -0.0703(3) 0.16830(13) 0.0609(9) Uani 1 1 d .
C15 C 0.1396(3) -0.0760(4) 0.2674(2) 0.0368(11) Uani 1 1 d .

loop_
_atom_site_aniso_label
_atom_site_aniso_U_11
_atom_site_aniso_U_22
_atom_site_aniso_U_33
_atom_site_aniso_U_23
_atom_site_aniso_U_13
_atom_site_aniso_U_12
Au1 0.01749(8) 0.02081(10) 0.01729(8) -0.00056(5) 0.00024(5) -0.00183(5)
C1 0.0189(19) 0.022(2) 0.0168(18) -0.0005(15) 0.0004(14) -0.0013(15)
N1 0.0235(18) 0.0254(18) 0.0246(18) 0.0018(14) 0.0024(14) 0.0016(14)
C3 0.0176(19) 0.036(2) 0.0179(19) -0.0015(16) -0.0028(15) -0.0027(16)
C19 0.0211(19) 0.024(2) 0.0199(19) -0.0032(15) 0.0021(15) -0.0029(15)
C11 0.026(2) 0.0220(19) 0.0217(19) 0.0033(16) -0.0013(15) -0.0049(16)
C12 0.0155(18) 0.023(2) 0.025(2) -0.0029(16) 0.0018(15) -0.0019(15)
C7 0.0205(19) 0.021(2) 0.0204(19) -0.0025(15) -0.0018(15) -0.0037(15)
C20 0.0153(18) 0.024(2) 0.0213(19) 0.0037(16) -0.0021(15) -0.0002(15)
C18 0.0155(19) 0.033(2) 0.0218(19) 0.0027(17) -0.0019(15) 0.0060(16)
C6 0.0189(19) 0.026(2) 0.0143(17) -0.0010(15) -0.0008(14) -0.0014(15)
C4 0.027(2) 0.027(2) 0.0171(19) 0.0030(16) 0.0043(15) 0.0106(17)
C10 0.026(2) 0.0218(19) 0.0174(18) -0.0014(15) -0.0020(15) 0.0041(16)
C8 0.023(2) 0.023(2) 0.0213(19) -0.0003(15) 0.0020(15) -0.0078(16)
C2 0.021(2) 0.021(2) 0.0197(19) -0.0027(15) 0.0034(15) -0.0020(15)
C9 0.0145(19) 0.033(2) 0.022(2) -0.0027(17) -0.0014(15) -0.0008(16)
C14 0.026(2) 0.028(2) 0.030(2) -0.0036(18) 0.0007(17) -0.0044(17)
C5 0.023(2) 0.0195(19) 0.0212(19) -0.0043(15) 0.0039(15) -0.0044(15)
C13 0.0184(19) 0.024(2) 0.0182(18) -0.0019(15) -0.0007(14) 0.0004(15)
C17 0.025(2) 0.049(3) 0.019(2) 0.0051(19) 0.0038(16) 0.014(2)
C16 0.045(3) 0.047(3) 0.022(2) -0.009(2) -0.0021(19) 0.022(2)
F1 0.0259(13) 0.0263(13) 0.0339(13) -0.0054(9) -0.0040(10) -0.0072(9)
F5 0.0270(12) 0.0254(12) 0.0296(13) -0.0011(10) -0.0092(10) -0.0039(10)
F15 0.0208(12) 0.0354(14) 0.0305(13) 0.0054(10) 0.0011(10) -0.0046(10)
F8 0.0262(13) 0.0340(14) 0.0323(13) 0.0065(10) -0.0051(10) 0.0066(10)
F6 0.0231(12) 0.0411(15) 0.0318(13) 0.0120(11) 0.0070(10) -0.0077(11)
F10 0.0155(11) 0.0393(15) 0.0394(14) 0.0114(11) 0.0078(10) 0.0019(10)
F9 0.0278(13) 0.0326(14) 0.0380(14) 0.0151(11) 0.0070(10) 0.0002(11)
F3 0.0307(13) 0.0329(14) 0.0297(13) 0.0042(11) -0.0032(10) 0.0087(10)
F2 0.0247(13) 0.0381(14) 0.0308(13) -0.0008(11) -0.0111(10) -0.0025(10)
F7 0.0141(11) 0.0555(16) 0.0354(14) 0.0063(12) 0.0032(10) 0.0030(11)
F4 0.0341(14) 0.0212(12) 0.0368(14) -0.0019(10) -0.0023(11) -0.0018(10)
F14 0.0389(17) 0.073(2) 0.0326(15) 0.0114(13) 0.0179(12) 0.0146(14)
F11 0.0457(16) 0.0312(14) 0.0442(16) -0.0068(12) 0.0080(13) -0.0161(12)
F12 0.073(2) 0.0433(18) 0.060(2) -0.0298(15) -0.0052(16) -0.0064(16)
F13 0.081(2) 0.073(2) 0.0286(15) -0.0212(15) 0.0056(15) 0.0275(19)
C15 0.043(3) 0.033(3) 0.033(2) -0.016(2) -0.010(2) 0.003(2)

loop_
_atom_type_symbol
_atom_type_description
_atom_type_scat_dispersion_real
_atom_type_scat_dispersion_imag
_atom_type_scat_source
C C 0.0033 0.0016 'International Tables Vol C Tables 4.2.6.8 and 6.1.1.4'
H H 0.0000 0.0000 'International Tables Vol C Tables 4.2.6.8 and 6.1.1.4'
N N 0.0061 0.0033 'International Tables Vol C Tables 4.2.6.8 and 6.1.1.4'
F F 0.0171 0.0103 'International Tables Vol C Tables 4.2.6.8 and 6.1.1.4'
Au Au -2.0133 8.8022 'International Tables Vol C Tables 4.2.6.8 and 6.1.1.4'

loop_
_geom_angle_atom_site_label_1
_geom_angle_atom_site_label_2
_geom_angle_atom_site_label_3
_geom_angle
C13 Au1 C1 89.39(14)
C13 Au1 N1 178.66(13)
C1 Au1 N1 89.50(13)
C13 Au1 C7 88.50(15)
C1 Au1 C7 177.60(14)
N1 Au1 C7 92.62(13)
C6 C1 C2 115.6(3)
C6 C1 Au1 120.0(3)
C2 C1 Au1 124.4(3)
C20 N1 Au1 173.7(3)
F2 C3 C2 121.2(4)
F2 C3 C4 119.1(3)
C2 C3 C4 119.7(3)
F9 C11 C12 121.3(3)
F9 C11 C10 119.4(3)
C12 C11 C10 119.3(3)
F10 C12 C7 119.5(3)
F10 C12 C11 117.5(3)
C7 C12 C11 123.0(3)
C12 C7 C8 115.4(3)
C12 C7 Au1 122.4(3)
C8 C7 Au1 122.1(3)
N1 C20 C19 178.8(4)
F15 C18 C13 120.0(3)
F15 C18 C17 117.9(4)
C13 C18 C17 122.1(4)
F5 C6 C1 119.4(3)
F5 C6 C5 117.1(3)
C1 C6 C5 123.5(3)
F3 C4 C3 120.4(4)
F3 C4 C5 120.0(4)
C3 C4 C5 119.5(4)
F8 C10 C9 121.0(3)
F8 C10 C11 119.3(3)
C9 C10 C11 119.7(3)
F6 C8 C9 116.5(3)
F6 C8 C7 119.9(3)
C9 C8 C7 123.6(4)
F1 C2 C3 117.7(3)
F1 C2 C1 119.5(3)
C3 C2 C1 122.8(4)
F7 C9 C10 119.3(3)
F7 C9 C8 121.6(4)
C10 C9 C8 119.1(4)
F11 C14 C15 118.4(4)
F11 C14 C13 119.3(4)
C15 C14 C13 122.2(4)
F4 C5 C6 121.7(3)
F4 C5 C4 119.5(3)
C6 C5 C4 118.8(4)
C18 C13 C14 116.6(4)
C18 C13 Au1 122.2(3)
C14 C13 Au1 121.2(3)
F14 C17 C16 120.5(4)
F14 C17 C18 120.3(4)
C16 C17 C18 119.3(4)
F13 C16 C15 120.4(5)
F13 C16 C17 119.8(4)
C15 C16 C17 119.8(4)
F12 C15 C16 119.9(4)
F12 C15 C14 120.0(4)
C16 C15 C14 120.1(4)

loop_
_geom_bond_atom_site_label_1
_geom_bond_atom_site_label_2
_geom_bond_distance
Au1 C13 1.987(4)
Au1 C1 2.059(4)
Au1 N1 2.063(3)
Au1 C7 2.065(4)
C1 C6 1.376(5)
C1 C2 1.386(5)
N1 C20 1.128(5)
C3 F2 1.343(4)
C3 C2 1.372(5)
C3 C4 1.374(6)
C19 C20 1.454(5)
C11 F9 1.338(4)
C11 C12 1.378(5)
C11 C10 1.381(5)
C12 F10 1.348(4)
C12 C7 1.378(5)
C7 C8 1.379(5)
C18 F15 1.345(5)
C18 C13 1.375(5)
C18 C17 1.382(6)
C6 F5 1.352(4)
C6 C5 1.379(5)
C4 F3 1.338(4)
C4 C5 1.384(5)
C10 F8 1.342(4)
C10 C9 1.370(6)
C8 F6 1.356(4)
C8 C9 1.374(5)
C2 F1 1.350(4)
C9 F7 1.342(4)
C14 F11 1.349(5)
C14 C15 1.366(6)
C14 C13 1.377(5)
C5 F4 1.337(4)
C17 F14 1.341(5)
C17 C16 1.370(7)
C16 F13 1.343(5)
C16 C15 1.362(7)
F12 C15 1.349(5)
